data_2243781
loop_
_publ_author_name
'Laroum, Rima'
'Benouatas, Assia'
'Hamdouni, Noudjoud'
'Zemamouche, Wissame'
'Boudjada, Ali'
'Debache, Abdelmadjid'

_publ_section_title
;
 Crystal structure and Hirshfeld surface analysis of
 (<i>Z</i>)-3-methyl-4-(thiophen-2-ylmethylidene)isoxazol-5(4<i>H</i>)-one
;
_journal_coeditor_code ZN2002
_journal_issue 4
_journal_name_full 'Acta Crystallographica Section E'
_journal_page_first 378
_journal_page_last 382
_journal_paper_doi 10.1107/S2056989021002632
_journal_volume 77
_journal_year 2021
_chemical_compound_source 'see text'
_chemical_formula_iupac 'C9 H7 N O2 S'
_chemical_formula_moiety 'C9 H7 N O2 S'
_chemical_formula_sum 'C9 H7 N O2 S'
_chemical_formula_weight 193.22
_chemical_name_systematic
;
(<i>Z</i>)-3-Methyl-4-(thiophen-2-ylmethylidene)isoxazol-5(4<i>H</i>)-one
;
_space_group_IT_number 14
_space_group_name_Hall '-P 2ybc'
_space_group_name_H-M_alt 'P 1 21/c 1'
_symmetry_cell_setting monoclinic
_symmetry_space_group_name_Hall '-P 2ybc'
_symmetry_space_group_name_H-M 'P 1 21/c 1'
_atom_sites_solution_hydrogens geom
_atom_sites_solution_primary direct
_atom_sites_solution_secondary difmap
_audit_creation_method 'from SHELXL-97'
_cell_angle_alpha 90
_cell_angle_beta 110.3620(10)
_cell_angle_gamma 90
_cell_formula_units_Z 8
_cell_length_a 10.4660(4)
_cell_length_b 12.1614(5)
_cell_length_c 14.7636(6)
_cell_measurement_reflns_used 6745
_cell_measurement_temperature 301(2)
_cell_measurement_theta_max 33.165
_cell_measurement_theta_min 2.229
_cell_volume 1761.71(12)
_computing_cell_refinement
;
CrysAlis PRO (Agilent, 2013)
;
_computing_data_collection
;
CrysAlis PRO (Agilent, 2013)
;
_computing_data_reduction
;
CrysAlis PRO (Agilent, 2013)
;
_computing_molecular_graphics
;
Ortep-3 for Windows (Farrugia, 2012) and Mercury (Macrae <i>et al.</i>,
2020)
;
_computing_publication_material
;
WinGX publication routines (Farrugia, 2012)
;
_computing_structure_refinement
;
<i>SHELXL2018/3</i> (Sheldrick, 2015b)
;
_computing_structure_solution
;
SHELXT (Sheldrick, 2015a)
;
_diffrn_ambient_temperature 301(2)
_diffrn_detector_area_resol_mean 8.02
_diffrn_measured_fraction_theta_full 1
_diffrn_measured_fraction_theta_max 1
_diffrn_measurement_device_type 'Agilent Technologies Xcalibur, Eos'
_diffrn_measurement_method '\w scans'
_diffrn_radiation_type MoK\a
_diffrn_radiation_wavelength 0.71073
_diffrn_reflns_av_R_equivalents 0.0844
_diffrn_reflns_av_unetI/netI 0.043
_diffrn_reflns_limit_h_max 16
_diffrn_reflns_limit_h_min -16
_diffrn_reflns_limit_k_max 18
_diffrn_reflns_limit_k_min -18
_diffrn_reflns_limit_l_max 22
_diffrn_reflns_limit_l_min -22
_diffrn_reflns_number 72470
_diffrn_reflns_theta_full 25.242
_diffrn_reflns_theta_max 33.166
_diffrn_reflns_theta_min 2.229
_diffrn_source 'Enhance (Mo) X-ray Source'
_exptl_absorpt_coefficient_mu 0.329
_exptl_absorpt_correction_T_max 0.968
_exptl_absorpt_correction_T_min 0.75823
_exptl_absorpt_correction_type multi-scan
_exptl_absorpt_process_details
;
(CrysAlis PRO; Agilent, 2013))
;
_exptl_crystal_colour white
_exptl_crystal_density_diffrn 1.457
_exptl_crystal_density_method 'not measured'
_exptl_crystal_description needle
_exptl_crystal_F_000 800
_exptl_crystal_size_max 0.31
_exptl_crystal_size_mid 0.20
_exptl_crystal_size_min 0.10
_refine_diff_density_max 0.599
_refine_diff_density_min -0.539
_refine_ls_extinction_method none
_refine_ls_goodness_of_fit_ref 1.072
_refine_ls_hydrogen_treatment constr
_refine_ls_matrix_type full
_refine_ls_number_constraints 0
_refine_ls_number_parameters 235
_refine_ls_number_reflns 6743
_refine_ls_number_restraints 0
_refine_ls_restrained_S_all 1.072
_refine_ls_R_factor_all 0.1326
_refine_ls_R_factor_gt 0.0785
_refine_ls_shift/su_max 0
_refine_ls_shift/su_mean 0
_refine_ls_structure_factor_coef Fsqd
_refine_ls_weighting_details 'w=1/[\s^2^(Fo^2^)+(0.1035P)^2^+1.1548P] where P=(Fo^2^+2Fc^2^)/3'
_refine_ls_weighting_scheme calc
_refine_ls_wR_factor_gt 0.2063
_refine_ls_wR_factor_ref 0.2391
_reflns_number_gt 4110
_reflns_number_total 6743
_reflns_threshold_expression 'I > 2\s(I)'
_cod_data_source_file zn2002sup1.cif
_cod_data_source_block I
_cod_original_sg_symbol_H-M 'P 21/c'
_cod_database_code 2243781

loop_
_symmetry_equiv_pos_as_xyz
'x, y, z'
'-x, y+1/2, -z+1/2'
'-x, -y, -z'
'x, -y-1/2, z-1/2'

loop_
_atom_site_type_symbol
_atom_site_label
_atom_site_fract_x
_atom_site_fract_y
_atom_site_fract_z
_atom_site_U_iso_or_equiv
_atom_site_adp_type
_atom_site_calc_flag
_atom_site_occupancy
_atom_site_disorder_assembly
_atom_site_disorder_group
S S1 0.50289(8) 0.12735(6) 0.55602(6) 0.0497(2) Uani d 1 . .
S S2 0.83062(8) 0.29525(7) 0.33090(6) 0.0532(2) Uani d 1 . .
O O4 0.6147(3) 0.42483(17) 0.34895(19) 0.0640(6) Uani d 1 . .
O O3 0.3944(3) 0.40232(18) 0.32977(18) 0.0637(6) Uani d 1 . .
O O2 0.9633(2) 0.1945(2) 0.58548(19) 0.0614(6) Uani d 1 . .
O O1 0.7799(3) 0.09198(18) 0.57358(19) 0.0621(6) Uani d 1 . .
N N1 0.9970(3) 0.3094(2) 0.5893(2) 0.0568(7) Uani d 1 . .
C C5 0.6521(2) 0.32586(19) 0.57740(17) 0.0341(5) Uani d 1 . .
H H5 0.644338 0.401627 0.582265 0.041 Uiso calc 1 . .
C C11 0.5024(3) 0.2451(2) 0.31621(16) 0.0363(5) Uani d 1 . .
N N2 0.2960(3) 0.3124(2) 0.3099(2) 0.0592(7) Uani d 1 . .
C C14 0.5970(3) 0.1692(2) 0.31523(17) 0.0361(5) Uani d 1 . .
H H14 0.563541 0.097687 0.305693 0.043 Uiso calc 1 . .
C C3 0.8908(3) 0.3632(2) 0.58677(19) 0.0418(6) Uani d 1 . .
C C16 0.8203(3) 0.0795(3) 0.3326(2) 0.0465(6) Uani d 1 . .
H H16 0.79039 0.007312 0.331323 0.056 Uiso calc 1 . .
C C15 0.7368(3) 0.1771(2) 0.32585(17) 0.0364(5) Uani d 1 . .
C C6 0.5301(2) 0.2673(2) 0.56833(16) 0.0324(4) Uani d 1 . .
C C9 0.3378(3) 0.1419(3) 0.5469(2) 0.0550(8) Uani d 1 . .
H H9 0.277609 0.083236 0.537456 0.066 Uiso calc 1 . .
C C10 0.5189(3) 0.3637(2) 0.3330(2) 0.0465(6) Uani d 1 . .
C C12 0.3616(3) 0.2241(2) 0.30278(18) 0.0416(6) Uani d 1 . .
C C7 0.4104(3) 0.3206(2) 0.56579(19) 0.0418(6) Uani d 1 . .
H H7 0.403306 0.39636 0.570886 0.05 Uiso calc 1 . .
C C2 0.7769(2) 0.2927(2) 0.58031(17) 0.0355(5) Uani d 1 . .
C C8 0.3026(3) 0.2476(3) 0.5548(2) 0.0519(7) Uani d 1 . .
H H8 0.216544 0.269318 0.553016 0.062 Uiso calc 1 . .
C C1 0.8307(3) 0.1822(2) 0.5786(2) 0.0443(6) Uani d 1 . .
C C13 0.2887(3) 0.1175(3) 0.2820(2) 0.0532(7) Uani d 1 . .
H H13A 0.350705 0.060565 0.279027 0.08 Uiso calc 1 . .
H H13B 0.253353 0.100902 0.332377 0.08 Uiso calc 1 . .
H H13C 0.214967 0.121852 0.221289 0.08 Uiso calc 1 . .
C C18 0.9717(3) 0.2218(3) 0.3399(3) 0.0583(8) Uani d 1 . .
H H18 1.053929 0.253953 0.343547 0.07 Uiso calc 1 . .
C C4 0.8928(4) 0.4854(3) 0.5881(3) 0.0646(9) Uani d 1 . .
H H4A 0.805554 0.512482 0.585866 0.097 Uiso calc 1 . .
H H4B 0.961917 0.510612 0.646195 0.097 Uiso calc 1 . .
H H4C 0.912103 0.512135 0.533023 0.097 Uiso calc 1 . .
C C17 0.9534(3) 0.1117(3) 0.3413(3) 0.0566(8) Uani d 1 . .
H H17 1.022934 0.061462 0.347417 0.068 Uiso calc 1 . .

loop_
_atom_site_aniso_label
_atom_site_aniso_U_11
_atom_site_aniso_U_22
_atom_site_aniso_U_33
_atom_site_aniso_U_12
_atom_site_aniso_U_13
_atom_site_aniso_U_23
S1 0.0513(4) 0.0345(3) 0.0660(5) -0.0054(3) 0.0238(3) -0.0015(3)
S2 0.0498(4) 0.0494(4) 0.0636(5) -0.0118(3) 0.0237(3) -0.0100(3)
O4 0.0809(17) 0.0329(10) 0.0859(16) -0.0047(11) 0.0387(14) -0.0056(10)
O3 0.0730(16) 0.0448(12) 0.0793(15) 0.0232(11) 0.0341(13) 0.0034(11)
O2 0.0423(11) 0.0631(14) 0.0834(16) 0.0140(10) 0.0278(11) -0.0066(12)
O1 0.0627(14) 0.0389(11) 0.0916(17) 0.0077(10) 0.0354(13) -0.0033(11)
N1 0.0374(12) 0.0693(18) 0.0679(16) -0.0039(12) 0.0237(11) -0.0109(13)
C5 0.0345(11) 0.0299(10) 0.0394(11) 0.0009(9) 0.0147(9) -0.0022(8)
C11 0.0417(12) 0.0362(12) 0.0331(11) 0.0051(10) 0.0157(9) 0.0013(9)
N2 0.0530(15) 0.0618(17) 0.0671(16) 0.0191(13) 0.0263(13) 0.0006(13)
C14 0.0374(12) 0.0318(11) 0.0422(12) -0.0015(9) 0.0176(10) -0.0020(9)
C3 0.0337(12) 0.0526(15) 0.0426(12) -0.0043(11) 0.0176(10) -0.0049(11)
C16 0.0339(12) 0.0606(17) 0.0494(14) -0.0057(12) 0.0203(11) -0.0100(12)
C15 0.0354(12) 0.0373(12) 0.0385(11) -0.0018(9) 0.0152(9) -0.0033(9)
C6 0.0322(11) 0.0333(11) 0.0336(10) -0.0009(8) 0.0139(8) -0.0031(8)
C9 0.0515(17) 0.0628(19) 0.0546(16) -0.0228(15) 0.0234(14) -0.0033(14)
C10 0.0633(18) 0.0370(13) 0.0442(13) 0.0105(12) 0.0250(13) 0.0043(10)
C12 0.0399(13) 0.0478(14) 0.0395(12) 0.0097(11) 0.0168(10) 0.0036(10)
C7 0.0351(12) 0.0447(14) 0.0470(13) 0.0004(10) 0.0159(10) -0.0069(11)
C2 0.0322(11) 0.0377(12) 0.0384(11) -0.0002(9) 0.0147(9) -0.0011(9)
C8 0.0327(12) 0.072(2) 0.0532(15) -0.0035(13) 0.0182(11) -0.0082(14)
C1 0.0399(14) 0.0447(14) 0.0525(14) 0.0071(11) 0.0212(11) -0.0010(11)
C13 0.0348(13) 0.0605(18) 0.0669(18) 0.0018(12) 0.0209(13) -0.0016(14)
C18 0.0392(15) 0.068(2) 0.070(2) -0.0122(14) 0.0218(14) -0.0102(16)
C4 0.0546(19) 0.0530(18) 0.093(2) -0.0161(15) 0.0339(18) -0.0061(17)
C17 0.0416(15) 0.064(2) 0.0678(19) 0.0066(14) 0.0238(14) -0.0052(15)

loop_
_atom_type_symbol
_atom_type_description
_atom_type_scat_dispersion_real
_atom_type_scat_dispersion_imag
_atom_type_scat_source
C C 0.0033 0.0016 'International Tables Vol C Tables 4.2.6.8 and 6.1.1.4'
H H 0 0 'International Tables Vol C Tables 4.2.6.8 and 6.1.1.4'
N N 0.0061 0.0033 'International Tables Vol C Tables 4.2.6.8 and 6.1.1.4'
O O 0.0106 0.006 'International Tables Vol C Tables 4.2.6.8 and 6.1.1.4'
S S 0.1246 0.1234 'International Tables Vol C Tables 4.2.6.8 and 6.1.1.4'

loop_
_geom_angle_atom_site_label_1
_geom_angle_atom_site_label_2
_geom_angle_atom_site_label_3
_geom_angle_site_symmetry_1
_geom_angle_site_symmetry_3
_geom_angle
_geom_angle_publ_flag
C9 S1 C6 . . 91.80(14) ?
C18 S2 C15 . . 91.80(15) ?
C10 O3 N2 . . 110.2(2) ?
C1 O2 N1 . . 109.8(2) ?
C3 N1 O2 . . 107.3(2) ?
C2 C5 C6 . . 132.6(2) ?
C2 C5 H5 . . 113.7 ?
C6 C5 H5 . . 113.7 ?
C14 C11 C12 . . 126.4(2) ?
C14 C11 C10 . . 129.0(3) ?
C12 C11 C10 . . 104.6(2) ?
C12 N2 O3 . . 106.3(3) ?
C11 C14 C15 . . 132.9(2) ?
C11 C14 H14 . . 113.6 ?
C15 C14 H14 . . 113.6 ?
N1 C3 C2 . . 112.8(3) ?
N1 C3 C4 . . 120.2(3) ?
C2 C3 C4 . . 127.0(3) ?
C17 C16 C15 . . 109.3(3) ?
C17 C16 H16 . . 125.4 ?
C15 C16 H16 . . 125.4 ?
C14 C15 C16 . . 121.5(2) ?
C14 C15 S2 . . 127.6(2) ?
C16 C15 S2 . . 110.91(19) ?
C7 C6 C5 . . 122.3(2) ?
C7 C6 S1 . . 109.93(19) ?
C5 C6 S1 . . 127.71(18) ?
C8 C9 S1 . . 113.2(2) ?
C8 C9 H9 . . 123.4 ?
S1 C9 H9 . . 123.4 ?
O4 C10 O3 . . 120.8(3) ?
O4 C10 C11 . . 133.0(3) ?
O3 C10 C11 . . 106.1(3) ?
N2 C12 C11 . . 112.7(3) ?
N2 C12 C13 . . 119.5(3) ?
C11 C12 C13 . . 127.8(2) ?
C6 C7 C8 . . 112.8(3) ?
C6 C7 H7 . . 123.6 ?
C8 C7 H7 . . 123.6 ?
C5 C2 C3 . . 126.2(2) ?
C5 C2 C1 . . 130.3(2) ?
C3 C2 C1 . . 103.5(2) ?
C9 C8 C7 . . 112.3(3) ?
C9 C8 H8 . . 123.9 ?
C7 C8 H8 . . 123.9 ?
O1 C1 O2 . . 121.1(3) ?
O1 C1 C2 . . 132.2(3) ?
O2 C1 C2 . . 106.6(2) ?
C12 C13 H13A . . 109.5 ?
C12 C13 H13B . . 109.5 ?
H13A C13 H13B . . 109.5 ?
C12 C13 H13C . . 109.5 ?
H13A C13 H13C . . 109.5 ?
H13B C13 H13C . . 109.5 ?
C17 C18 S2 . . 113.6(2) ?
C17 C18 H18 . . 123.2 ?
S2 C18 H18 . . 123.2 ?
C3 C4 H4A . . 109.5 ?
C3 C4 H4B . . 109.5 ?
H4A C4 H4B . . 109.5 ?
C3 C4 H4C . . 109.5 ?
H4A C4 H4C . . 109.5 ?
H4B C4 H4C . . 109.5 ?
C18 C17 C16 . . 114.4(3) ?
C18 C17 H17 . . 122.8 ?
C16 C17 H17 . . 122.8 ?

loop_
_geom_bond_atom_site_label_1
_geom_bond_atom_site_label_2
_geom_bond_site_symmetry_2
_geom_bond_distance
_geom_bond_publ_flag
S1 C9 . 1.695(3) ?
S1 C6 . 1.725(2) ?
S2 C18 . 1.691(4) ?
S2 C15 . 1.727(3) ?
O4 C10 . 1.204(4) ?
O3 C10 . 1.370(4) ?
O3 N2 . 1.460(4) ?
O2 C1 . 1.365(4) ?
O2 N1 . 1.437(4) ?
O1 C1 . 1.210(4) ?
N1 C3 . 1.280(4) ?
C5 C2 . 1.354(3) ?
C5 C6 . 1.427(3) ?
C5 H5 . 0.93 ?
C11 C14 . 1.357(3) ?
C11 C12 . 1.440(4) ?
C11 C10 . 1.463(4) ?
N2 C12 . 1.299(4) ?
C14 C15 . 1.420(3) ?
C14 H14 . 0.93 ?
C3 C2 . 1.444(4) ?
C3 C4 . 1.487(4) ?
C16 C17 . 1.410(4) ?
C16 C15 . 1.457(4) ?
C16 H16 . 0.93 ?
C6 C7 . 1.399(3) ?
C9 C8 . 1.354(5) ?
C9 H9 . 0.93 ?
C12 C13 . 1.481(4) ?
C7 C8 . 1.400(4) ?
C7 H7 . 0.93 ?
C2 C1 . 1.460(4) ?
C8 H8 . 0.93 ?
C13 H13A . 0.96 ?
C13 H13B . 0.96 ?
C13 H13C . 0.96 ?
C18 C17 . 1.354(5) ?
C18 H18 . 0.93 ?
C4 H4A . 0.96 ?
C4 H4B . 0.96 ?
C4 H4C . 0.96 ?
C17 H17 . 0.93 ?

loop_
_geom_hbond_atom_site_label_D
_geom_hbond_atom_site_label_H
_geom_hbond_atom_site_label_A
_geom_hbond_site_symmetry_D
_geom_hbond_site_symmetry_H
_geom_hbond_site_symmetry_A
_geom_hbond_distance_DH
_geom_hbond_distance_HA
_geom_hbond_distance_DA
_geom_hbond_angle_DHA
_geom_hbond_publ_flag
C7 H7 O4 . . 3_666 0.93 2.51 3.387(3) 156 yes
C8 H8 N1 . . 1_455 0.93 2.58 3.491(5) 166 yes
C13 H13c N1 . . 4_465 0.96 2.57 3.487(4) 160 yes

loop_
_geom_torsion_atom_site_label_1
_geom_torsion_atom_site_label_2
_geom_torsion_atom_site_label_3
_geom_torsion_atom_site_label_4
_geom_torsion_site_symmetry_1
_geom_torsion_site_symmetry_2
_geom_torsion_site_symmetry_3
_geom_torsion_site_symmetry_4
_geom_torsion
_geom_torsion_publ_flag
C1 O2 N1 C3 . . . . 1.2(3) ?
C10 O3 N2 C12 . . . . 0.6(3) ?
C12 C11 C14 C15 . . . . 179.0(3) ?
C10 C11 C14 C15 . . . . -2.7(5) ?
O2 N1 C3 C2 . . . . -0.5(3) ?
O2 N1 C3 C4 . . . . -179.0(3) ?
C11 C14 C15 C16 . . . . 173.0(3) ?
C11 C14 C15 S2 . . . . -8.0(4) ?
C17 C16 C15 C14 . . . . 179.2(2) ?
C17 C16 C15 S2 . . . . 0.0(3) ?
C18 S2 C15 C14 . . . . -178.4(2) ?
C18 S2 C15 C16 . . . . 0.7(2) ?
C2 C5 C6 C7 . . . . -179.2(3) ?
C2 C5 C6 S1 . . . . -0.9(4) ?
C9 S1 C6 C7 . . . . 0.5(2) ?
C9 S1 C6 C5 . . . . -177.9(2) ?
C6 S1 C9 C8 . . . . -1.3(3) ?
N2 O3 C10 O4 . . . . -179.7(3) ?
N2 O3 C10 C11 . . . . -0.8(3) ?
C14 C11 C10 O4 . . . . 0.8(5) ?
C12 C11 C10 O4 . . . . 179.4(3) ?
C14 C11 C10 O3 . . . . -177.9(2) ?
C12 C11 C10 O3 . . . . 0.7(3) ?
O3 N2 C12 C11 . . . . -0.1(3) ?
O3 N2 C12 C13 . . . . -179.7(2) ?
C14 C11 C12 N2 . . . . 178.3(3) ?
C10 C11 C12 N2 . . . . -0.4(3) ?
C14 C11 C12 C13 . . . . -2.2(4) ?
C10 C11 C12 C13 . . . . 179.2(3) ?
C5 C6 C7 C8 . . . . 178.9(2) ?
S1 C6 C7 C8 . . . . 0.4(3) ?
C6 C5 C2 C3 . . . . 177.9(2) ?
C6 C5 C2 C1 . . . . -2.6(5) ?
N1 C3 C2 C5 . . . . 179.3(3) ?
C4 C3 C2 C5 . . . . -2.3(5) ?
N1 C3 C2 C1 . . . . -0.3(3) ?
C4 C3 C2 C1 . . . . 178.1(3) ?
S1 C9 C8 C7 . . . . 1.8(4) ?
C6 C7 C8 C9 . . . . -1.4(4) ?
N1 O2 C1 O1 . . . . 179.3(3) ?
N1 O2 C1 C2 . . . . -1.4(3) ?
C5 C2 C1 O1 . . . . 0.6(6) ?
C3 C2 C1 O1 . . . . -179.8(3) ?
C5 C2 C1 O2 . . . . -178.6(3) ?
C3 C2 C1 O2 . . . . 1.0(3) ?
C15 S2 C18 C17 . . . . -1.2(3) ?
S2 C18 C17 C16 . . . . 1.5(4) ?
C15 C16 C17 C18 . . . . -0.9(4) ?

_cod_database_fobs_code 2243781
